data_7250816
loop_
_publ_author_name
'Fu, Han'
'Wang, Feixia'
'Wu, Ziyan'
'Xie, Xiaoyu'
'Zhang, Yicheng'
'Liu, Jie'
'Wang, Lei'

_publ_section_title
;
 Tetrabutylammonium decatungstate-catalyzed hydroalkylation/alkoxylation
 of 3-methyleneisoindolin-1-ones with alcohols/ethers through hydrogen
 atom transfer process
;
_journal_issue 37
_journal_name_full 'RSC Advances'
_journal_page_first 30285
_journal_page_last 30289
_journal_paper_doi 10.1039/D5RA05071E
_journal_volume 15
_journal_year 2025
_chemical_formula_moiety 'C16 H14 F N O2'
_chemical_formula_sum 'C16 H14 F N O2'
_chemical_formula_weight 271.28
_space_group_crystal_system orthorhombic
_space_group_IT_number 19
_space_group_name_Hall 'P 2ac 2ab'
_space_group_name_H-M_alt 'P 21 21 21'
_atom_sites_solution_hydrogens geom
_audit_creation_method SHELXL-2014/7
_audit_update_record
;
2024-07-26 deposited with the CCDC.	2025-08-17 downloaded from the CCDC.
;
_cell_angle_alpha 90
_cell_angle_beta 90
_cell_angle_gamma 90
_cell_formula_units_Z 4
_cell_length_a 7.3027(15)
_cell_length_b 10.689(2)
_cell_length_c 17.559(4)
_cell_measurement_reflns_used 58006
_cell_measurement_temperature 294(2)
_cell_measurement_theta_max 27.557
_cell_measurement_theta_min 3.573
_cell_volume 1370.6(5)
_computing_cell_refinement 'Bruker SMART'
_computing_data_collection 'Bruker SMART'
_computing_data_reduction 'Bruker SAINT'
_computing_molecular_graphics Diamond
_computing_structure_refinement 'SHELXL-2014/7 (Sheldrick, 2014)'
_computing_structure_solution 'SHELXL-2014/7 (Sheldrick, 2014)'
_diffrn_ambient_temperature 294(2)
_diffrn_measured_fraction_theta_full 0.993
_diffrn_measured_fraction_theta_max 0.994
_diffrn_measurement_device_type 'CCD area detector'
_diffrn_measurement_method 'phi and omega scans'
_diffrn_radiation_type MoK\a
_diffrn_radiation_wavelength 0.71073
_diffrn_reflns_av_R_equivalents 0.0261
_diffrn_reflns_av_unetI/netI 0.0092
_diffrn_reflns_Laue_measured_fraction_full 0.993
_diffrn_reflns_Laue_measured_fraction_max 0.994
_diffrn_reflns_limit_h_max 9
_diffrn_reflns_limit_h_min -9
_diffrn_reflns_limit_k_max 13
_diffrn_reflns_limit_k_min -13
_diffrn_reflns_limit_l_max 22
_diffrn_reflns_limit_l_min -22
_diffrn_reflns_number 58006
_diffrn_reflns_point_group_measured_fraction_full 0.996
_diffrn_reflns_point_group_measured_fraction_max 0.995
_diffrn_reflns_theta_full 25.242
_diffrn_reflns_theta_max 27.557
_diffrn_reflns_theta_min 3.573
_diffrn_source 'fine-focus sealed tube'
_exptl_absorpt_coefficient_mu 0.096
_exptl_absorpt_correction_T_max 0.996
_exptl_absorpt_correction_T_min 0.982
_exptl_absorpt_correction_type multi-scan
_exptl_absorpt_process_details 'Sadabs, (Sheldrick 2001)'
_exptl_crystal_colour colourless
_exptl_crystal_density_diffrn 1.315
_exptl_crystal_description block
_exptl_crystal_F_000 568
_exptl_crystal_size_max 0.110
_exptl_crystal_size_mid 0.090
_exptl_crystal_size_min 0.080
_refine_diff_density_max 0.191
_refine_diff_density_min -0.187
_refine_diff_density_rms 0.066
_refine_ls_abs_structure_details
;
 Flack x determined using 1218 quotients [(I+)-(I-)]/[(I+)+(I-)]
 (Parsons, Flack and Wagner, Acta Cryst. B69 (2013) 249-259).
;
_refine_ls_abs_structure_Flack 0.05(12)
_refine_ls_extinction_coef 0.077(11)
_refine_ls_extinction_expression Fc^*^=kFc[1+0.001xFc^2^\l^3^/sin(2\q)]^-1/4^
_refine_ls_extinction_method 'SHELXL-2014/7 (Sheldrick 2014'
_refine_ls_goodness_of_fit_ref 1.026
_refine_ls_hydrogen_treatment constr
_refine_ls_matrix_type full
_refine_ls_number_parameters 182
_refine_ls_number_reflns 3164
_refine_ls_number_restraints 0
_refine_ls_restrained_S_all 1.026
_refine_ls_R_factor_all 0.0367
_refine_ls_R_factor_gt 0.0325
_refine_ls_shift/su_max 0.000
_refine_ls_shift/su_mean 0.000
_refine_ls_structure_factor_coef Fsqd
_refine_ls_weighting_details 'w=1/[\s^2^(Fo^2^)+(0.0742P)^2^+0.0963P] where P=(Fo^2^+2Fc^2^)/3'
_refine_ls_weighting_scheme calc
_refine_ls_wR_factor_gt 0.0977
_refine_ls_wR_factor_ref 0.1054
_reflns_Friedel_coverage 0.731
_reflns_Friedel_fraction_full 0.999
_reflns_Friedel_fraction_max 0.996
_reflns_number_gt 2928
_reflns_number_total 3164
_reflns_threshold_expression 'I > 2\s(I)'
_cod_data_source_file d5ra05071e2.cif
_cod_data_source_block T
_cod_database_code 7250816
_shelx_shelxl_version_number 2014/7
_shelx_space_group_comment
;
The symmetry employed for this shelxl refinement is uniquely defined
by the following loop, which should always be used as a source of
symmetry information in preference to the above space-group names.
They are only intended as comments.
;
_shelx_estimated_absorpt_t_min 0.990
_shelx_estimated_absorpt_t_max 0.992

loop_
_space_group_symop_operation_xyz
'x, y, z'
'-x+1/2, -y, z+1/2'
'x+1/2, -y+1/2, -z'
'-x, y+1/2, -z+1/2'

loop_
_atom_site_label
_atom_site_type_symbol
_atom_site_fract_x
_atom_site_fract_y
_atom_site_fract_z
_atom_site_U_iso_or_equiv
_atom_site_adp_type
_atom_site_occupancy
_atom_site_site_symmetry_order
_atom_site_calc_flag
_atom_site_refinement_flags_posn
_atom_site_refinement_flags_adp
_atom_site_refinement_flags_occupancy
_atom_site_disorder_assembly
_atom_site_disorder_group
F1 F 0.31943(19) 0.59316(13) 0.51023(7) 0.0644(4) Uani 1 1 d . . . . .
O1 O 0.29045(16) 0.66286(13) 0.34292(8) 0.0483(3) Uani 1 1 d . . . . .
O2 O 0.91016(18) 0.34969(13) 0.23590(9) 0.0543(4) Uani 1 1 d . . . . .
H2 H 0.8610 0.2808 0.2334 0.081 Uiso 1 1 calc R U . . .
N1 N 0.58672(19) 0.66989(13) 0.29531(8) 0.0390(3) Uani 1 1 d . . . . .
C1 C 0.5596(2) 0.62206(14) 0.42083(9) 0.0387(4) Uani 1 1 d . . . . .
C2 C 0.5007(3) 0.59541(17) 0.49400(10) 0.0476(4) Uani 1 1 d . . . . .
C3 C 0.6256(4) 0.5698(2) 0.55064(11) 0.0627(6) Uani 1 1 d . . . . .
H3 H 0.5862 0.5519 0.5998 0.075 Uiso 1 1 calc R U . . .
C4 C 0.8112(4) 0.5711(2) 0.53333(12) 0.0671(6) Uani 1 1 d . . . . .
H4 H 0.8953 0.5536 0.5717 0.080 Uiso 1 1 calc R U . . .
C5 C 0.8751(3) 0.5977(2) 0.46074(12) 0.0564(5) Uani 1 1 d . . . . .
H5 H 0.9997 0.5983 0.4498 0.068 Uiso 1 1 calc R U . . .
C6 C 0.7459(2) 0.62318(15) 0.40539(10) 0.0414(4) Uani 1 1 d . . . . .
C7 C 0.5483(2) 0.69992(15) 0.21805(10) 0.0415(4) Uani 1 1 d . . . . .
C8 C 0.4023(3) 0.64371(18) 0.18047(11) 0.0500(4) Uani 1 1 d . . . . .
H8 H 0.3289 0.5857 0.2055 0.060 Uiso 1 1 calc R U . . .
C9 C 0.3672(4) 0.6751(2) 0.10500(12) 0.0653(6) Uani 1 1 d . . . . .
H9 H 0.2681 0.6392 0.0800 0.078 Uiso 1 1 calc R U . . .
C10 C 0.4774(4) 0.7587(3) 0.06701(13) 0.0733(7) Uani 1 1 d . . . . .
H10 H 0.4539 0.7784 0.0164 0.088 Uiso 1 1 calc R U . . .
C11 C 0.6224(4) 0.8129(2) 0.10423(13) 0.0675(6) Uani 1 1 d . . . . .
H11 H 0.6965 0.8697 0.0786 0.081 Uiso 1 1 calc R U . . .
C12 C 0.6598(3) 0.78398(19) 0.17968(12) 0.0538(5) Uani 1 1 d . . . . .
H12 H 0.7588 0.8207 0.2044 0.065 Uiso 1 1 calc R U . . .
C13 C 0.4576(2) 0.65278(15) 0.35086(9) 0.0371(3) Uani 1 1 d . . . . .
C14 C 0.7772(2) 0.65610(16) 0.32322(10) 0.0398(4) Uani 1 1 d . . . . .
H14 H 0.8393 0.7372 0.3202 0.048 Uiso 1 1 calc R U . . .
C15 C 0.8861(2) 0.55964(16) 0.27797(10) 0.0426(4) Uani 1 1 d . . . . .
H15A H 0.9056 0.5911 0.2268 0.051 Uiso 1 1 calc R U . . .
H15B H 1.0052 0.5490 0.3016 0.051 Uiso 1 1 calc R U . . .
C16 C 0.7927(3) 0.43407(18) 0.27326(13) 0.0519(5) Uani 1 1 d . . . . .
H16A H 0.7650 0.4037 0.3240 0.062 Uiso 1 1 calc R U . . .
H16B H 0.6786 0.4417 0.2453 0.062 Uiso 1 1 calc R U . . .

loop_
_atom_site_aniso_label
_atom_site_aniso_U_11
_atom_site_aniso_U_22
_atom_site_aniso_U_33
_atom_site_aniso_U_23
_atom_site_aniso_U_13
_atom_site_aniso_U_12
F1 0.0624(7) 0.0794(8) 0.0514(7) 0.0058(6) 0.0110(5) -0.0047(6)
O1 0.0337(6) 0.0618(8) 0.0496(7) 0.0069(6) -0.0008(5) 0.0023(5)
O2 0.0440(6) 0.0508(7) 0.0681(9) -0.0174(6) 0.0051(6) 0.0036(6)
N1 0.0341(6) 0.0425(7) 0.0403(7) 0.0037(5) -0.0014(5) 0.0017(6)
C1 0.0425(8) 0.0345(7) 0.0390(8) -0.0027(6) -0.0054(6) 0.0008(6)
C2 0.0561(10) 0.0463(9) 0.0403(8) -0.0012(7) -0.0003(7) 0.0000(7)
C3 0.0874(16) 0.0619(11) 0.0387(9) -0.0010(8) -0.0095(10) 0.0084(12)
C4 0.0756(15) 0.0735(14) 0.0522(11) -0.0063(10) -0.0269(10) 0.0160(12)
C5 0.0488(10) 0.0616(11) 0.0589(11) -0.0098(9) -0.0190(9) 0.0078(9)
C6 0.0409(8) 0.0378(8) 0.0455(8) -0.0067(6) -0.0081(7) 0.0027(6)
C7 0.0445(8) 0.0409(8) 0.0389(8) 0.0021(6) 0.0021(7) 0.0082(7)
C8 0.0556(10) 0.0487(9) 0.0456(9) -0.0027(7) -0.0041(7) 0.0023(8)
C9 0.0799(15) 0.0674(13) 0.0486(10) -0.0085(10) -0.0159(10) 0.0096(12)
C10 0.100(2) 0.0787(15) 0.0408(9) 0.0085(10) -0.0006(12) 0.0199(14)
C11 0.0804(15) 0.0675(13) 0.0545(11) 0.0193(10) 0.0157(11) 0.0113(12)
C12 0.0556(11) 0.0533(10) 0.0525(10) 0.0098(8) 0.0065(8) 0.0015(9)
C13 0.0358(7) 0.0362(7) 0.0392(8) 0.0010(6) -0.0013(6) 0.0006(6)
C14 0.0320(7) 0.0377(7) 0.0496(9) -0.0023(6) -0.0019(6) -0.0039(6)
C15 0.0321(7) 0.0434(8) 0.0521(9) -0.0020(7) 0.0034(7) -0.0034(6)
C16 0.0439(9) 0.0430(9) 0.0689(12) -0.0110(8) 0.0155(9) -0.0034(7)

loop_
_atom_type_symbol
_atom_type_description
_atom_type_scat_dispersion_real
_atom_type_scat_dispersion_imag
_atom_type_scat_source
C C 0.0033 0.0016 'International Tables Vol C Tables 4.2.6.8 and 6.1.1.4'
H H 0.0000 0.0000 'International Tables Vol C Tables 4.2.6.8 and 6.1.1.4'
F F 0.0171 0.0103 'International Tables Vol C Tables 4.2.6.8 and 6.1.1.4'
N N 0.0061 0.0033 'International Tables Vol C Tables 4.2.6.8 and 6.1.1.4'
O O 0.0106 0.0060 'International Tables Vol C Tables 4.2.6.8 and 6.1.1.4'

loop_
_geom_angle_atom_site_label_1
_geom_angle_atom_site_label_2
_geom_angle_atom_site_label_3
_geom_angle
_geom_angle_site_symmetry_1
_geom_angle_site_symmetry_3
_geom_angle_publ_flag
C13 N1 C7 125.04(14) . . ?
C13 N1 C14 113.42(13) . . ?
C7 N1 C14 121.54(14) . . ?
C2 C1 C6 119.23(16) . . ?
C2 C1 C13 131.45(16) . . ?
C6 C1 C13 109.32(14) . . ?
F1 C2 C3 119.48(18) . . ?
F1 C2 C1 120.20(17) . . ?
C3 C2 C1 120.32(19) . . ?
C2 C3 C4 119.1(2) . . ?
C5 C4 C3 122.12(19) . . ?
C6 C5 C4 117.2(2) . . ?
C5 C6 C1 122.04(18) . . ?
C5 C6 C14 128.15(17) . . ?
C1 C6 C14 109.80(14) . . ?
C12 C7 C8 119.96(17) . . ?
C12 C7 N1 119.60(17) . . ?
C8 C7 N1 120.43(16) . . ?
C7 C8 C9 119.3(2) . . ?
C10 C9 C8 120.7(2) . . ?
C11 C10 C9 119.7(2) . . ?
C10 C11 C12 120.8(2) . . ?
C11 C12 C7 119.5(2) . . ?
O1 C13 N1 126.12(15) . . ?
O1 C13 C1 127.88(15) . . ?
N1 C13 C1 105.99(13) . . ?
N1 C14 C6 101.43(13) . . ?
N1 C14 C15 112.60(13) . . ?
C6 C14 C15 114.90(14) . . ?
C16 C15 C14 113.22(14) . . ?
O2 C16 C15 108.67(14) . . ?

loop_
_geom_bond_atom_site_label_1
_geom_bond_atom_site_label_2
_geom_bond_distance
_geom_bond_site_symmetry_2
_geom_bond_publ_flag
F1 C2 1.354(2) . ?
O1 C13 1.2334(19) . ?
O2 C16 1.407(2) . ?
N1 C13 1.369(2) . ?
N1 C7 1.422(2) . ?
N1 C14 1.482(2) . ?
C1 C2 1.385(3) . ?
C1 C6 1.387(2) . ?
C1 C13 1.474(2) . ?
C2 C3 1.377(3) . ?
C3 C4 1.389(4) . ?
C4 C5 1.387(3) . ?
C5 C6 1.382(2) . ?
C6 C14 1.503(2) . ?
C7 C12 1.387(3) . ?
C7 C8 1.390(3) . ?
C8 C9 1.391(3) . ?
C9 C10 1.375(4) . ?
C10 C11 1.372(4) . ?
C11 C12 1.388(3) . ?
C14 C15 1.525(2) . ?
C15 C16 1.508(2) . ?
